data_2312525
loop_
_publ_author_name
'Balasubramanian, Hemalatha'
'Ashraf, Aarifa Muhammed'
'Karuppannan, Srikanth'
'Poomani, Kumaradhas'

_publ_section_title
;
 Synthesis and structural investigation of salts of
 2-amino-3-methylpyridine with carboxylic acid derivatives: an
 experimental and theoretical study.
;
_journal_coeditor_code EF3056
_journal_issue 'Pt 7'
_journal_name_full 'Acta crystallographica. Section C, Structural chemistry'
_journal_page_first 302
_journal_page_last 310
_journal_paper_doi 10.1107/S2053229624005473
_journal_volume 80
_journal_year 2024
_chemical_formula_iupac '2C6 H9 N2 +, C4 H2 O4 2-, 2H2 O1'
_chemical_formula_moiety '2(C6 H9 N2 +), C4 H2 O4 2-, 2(H2 O1)'
_chemical_formula_sum 'C16 H24 N4 O6'
_chemical_formula_weight 368.39
_chemical_name_common
;
Bis(2-amino-3-methylpyridinium) fumarate dihydrate
;
_chemical_name_systematic
;
Bis(2-amino-3-methylpyridin-1-ium) (2<i>E</i>)-but-2-enedioate dihydrate
;
_space_group_IT_number 2
_space_group_name_Hall '-P 1'
_space_group_name_H-M_alt 'P -1'
_symmetry_cell_setting triclinic
_symmetry_space_group_name_Hall '-P 1'
_symmetry_space_group_name_H-M 'P -1'
_atom_sites_solution_hydrogens difmap
_atom_sites_solution_primary dual
_atom_sites_solution_secondary dual
_audit_conform_dict_name cif_core.dic
_audit_conform_dict_version 2.4.5
_audit_creation_method 'WinGX routine CIF_UPDATE'
_cell_angle_alpha 82.9210(10)
_cell_angle_beta 76.8090(10)
_cell_angle_gamma 82.0430(10)
_cell_formula_units_Z 1
_cell_length_a 6.8383(2)
_cell_length_b 7.2272(2)
_cell_length_c 9.7427(2)
_cell_measurement_reflns_used 2285
_cell_measurement_temperature 293(2)
_cell_measurement_theta_max 28.30
_cell_measurement_theta_min 3.08
_cell_volume 462.18(2)
_computing_cell_refinement
;
SAINT (Bruker, 2006)
;
_computing_data_collection
;
APEX2 (Bruker, 2006)
;
_computing_data_reduction
;
SAINT (Bruker, 2006)
;
_computing_molecular_graphics
;
ORTEP-3 for Windows (Farrugia, 2012) and
<i>Mercury</i> (Macrae <i>et al.</i>, 2020)
;
_computing_publication_material
;
WinGX (Farrugia, 2012)
;
_computing_structure_refinement
;
SHELXL2018 (Sheldrick, 2015<i>b</i>)
;
_computing_structure_solution
;
SHELXT2018 (Sheldrick, 2015<i>a</i>)
;
_diffrn_ambient_temperature 293(2)
_diffrn_measured_fraction_theta_full 0.996
_diffrn_measured_fraction_theta_max 0.997
_diffrn_measurement_device_type 'Bruker D8 QUEST ECO'
_diffrn_measurement_method '\w and \f scans'
_diffrn_radiation_probe x-ray
_diffrn_radiation_type MoK\a
_diffrn_radiation_wavelength 0.71073
_diffrn_reflns_av_R_equivalents 0.0207
_diffrn_reflns_av_unetI/netI 0.0169
_diffrn_reflns_limit_h_max 9
_diffrn_reflns_limit_h_min -9
_diffrn_reflns_limit_k_max 9
_diffrn_reflns_limit_k_min -9
_diffrn_reflns_limit_l_max 12
_diffrn_reflns_limit_l_min -12
_diffrn_reflns_number 13678
_diffrn_reflns_theta_full 25.242
_diffrn_reflns_theta_max 28.301
_diffrn_reflns_theta_min 3.08
_diffrn_standards_decay_% 0
_diffrn_standards_interval_count 0
_diffrn_standards_interval_time 0
_diffrn_standards_number 0
_exptl_absorpt_coefficient_mu 0.102
_exptl_absorpt_correction_T_max 0.9930
_exptl_absorpt_correction_T_min 0.9850
_exptl_absorpt_correction_type numerical
_exptl_crystal_colour green
_exptl_crystal_density_diffrn 1.324
_exptl_crystal_density_method 'not measured'
_exptl_crystal_description block
_exptl_crystal_F_000 196
_exptl_crystal_size_max 0.637
_exptl_crystal_size_mid 0.496
_exptl_crystal_size_min 0.280
_refine_diff_density_max 0.274
_refine_diff_density_min -0.215
_refine_ls_extinction_method none
_refine_ls_goodness_of_fit_ref 1.076
_refine_ls_hydrogen_treatment refall
_refine_ls_matrix_type full
_refine_ls_number_constraints 0
_refine_ls_number_parameters 166
_refine_ls_number_reflns 2285
_refine_ls_number_restraints 0
_refine_ls_restrained_S_all 1.076
_refine_ls_R_factor_all 0.0429
_refine_ls_R_factor_gt 0.0406
_refine_ls_shift/su_max 0
_refine_ls_shift/su_mean 0
_refine_ls_structure_factor_coef Fsqd
_refine_ls_weighting_details 'w=1/[\s^2^(Fo^2^)+(0.0831P)^2^+0.0403P] where P=(Fo^2^+2Fc^2^)/3'
_refine_ls_weighting_scheme calc
_refine_ls_wR_factor_gt 0.1235
_refine_ls_wR_factor_ref 0.1267
_reflns_number_gt 2118
_reflns_number_total 2285
_reflns_threshold_expression 'I > 2\s(I)'
_cod_data_source_file ef3056sup1.cif
_cod_data_source_block I
_cod_depositor_comments 'Adding full bibliography for 2312525--2312526.cif.'
_cod_database_code 2312525
_cod_database_fobs_code 2312525

loop_
_symmetry_equiv_pos_as_xyz
'x, y, z'
'-x, -y, -z'

loop_
_atom_site_type_symbol
_atom_site_label
_atom_site_fract_x
_atom_site_fract_y
_atom_site_fract_z
_atom_site_U_iso_or_equiv
_atom_site_adp_type
_atom_site_calc_flag
_atom_site_occupancy
_atom_site_disorder_assembly
_atom_site_disorder_group
O O1 0.45370(10) 0.59625(12) 0.74961(7) 0.0462(2) Uani d 1 . .
O O2 0.78438(11) 0.51702(12) 0.72217(7) 0.0484(2) Uani d 1 . .
O O3 0.04724(15) 0.74470(16) 0.79679(12) 0.0659(3) Uani d 1 . .
N N2 0.47857(12) 0.76067(12) 0.48593(8) 0.0376(2) Uani d 1 . .
N N1 0.81571(14) 0.65419(14) 0.42588(10) 0.0477(3) Uani d 1 . .
C C1 0.65232(14) 0.75031(13) 0.38781(9) 0.0351(2) Uani d 1 . .
C C7 0.60883(13) 0.53625(13) 0.79683(9) 0.0337(2) Uani d 1 . .
C C8 0.58517(13) 0.48544(14) 0.95351(9) 0.0380(2) Uani d 1 . .
C C5 0.65334(17) 0.84300(14) 0.25000(10) 0.0414(2) Uani d 1 . .
C C2 0.30349(16) 0.85702(16) 0.46070(12) 0.0460(3) Uani d 1 . .
C C4 0.4763(2) 0.94154(15) 0.22736(11) 0.0503(3) Uani d 1 . .
C C3 0.29758(19) 0.94987(17) 0.33208(13) 0.0532(3) Uani d 1 . .
C C6 0.8443(2) 0.8279(2) 0.13837(13) 0.0622(3) Uani d 1 . .
H H2A 0.479(2) 0.694(2) 0.5790(19) 0.062(4) Uiso d 1 . .
H H2 0.192(3) 0.855(2) 0.538(2) 0.076(5) Uiso d 1 . .
H H1B 0.804(2) 0.603(2) 0.5182(18) 0.060(4) Uiso d 1 . .
H H4 0.475(3) 1.009(3) 0.133(2) 0.078(5) Uiso d 1 . .
H H1A 0.931(3) 0.639(2) 0.3676(17) 0.063(4) Uiso d 1 . .
H H6A 0.826(3) 0.893(3) 0.053(3) 0.096(6) Uiso d 1 . .
H H3 0.174(3) 1.019(2) 0.3195(19) 0.070(4) Uiso d 1 . .
H H6C 0.948(4) 0.884(3) 0.162(2) 0.100(7) Uiso d 1 . .
H H6B 0.887(4) 0.694(4) 0.116(2) 0.108(7) Uiso d 1 . .
H H8 0.710(3) 0.427(2) 0.9823(17) 0.067(4) Uiso d 1 . .
H H3A 0.172(3) 0.686(3) 0.797(2) 0.082(5) Uiso d 1 . .
H H3B -0.022(4) 0.653(3) 0.777(2) 0.096(6) Uiso d 1 . .

loop_
_atom_site_aniso_label
_atom_site_aniso_U_11
_atom_site_aniso_U_22
_atom_site_aniso_U_33
_atom_site_aniso_U_12
_atom_site_aniso_U_13
_atom_site_aniso_U_23
O1 0.0314(4) 0.0726(5) 0.0304(4) -0.0010(3) -0.0074(3) 0.0071(3)
O2 0.0309(4) 0.0762(5) 0.0308(4) 0.0044(3) -0.0001(3) -0.0007(3)
O3 0.0435(5) 0.0768(6) 0.0760(6) 0.0055(4) -0.0130(4) -0.0160(5)
N2 0.0350(4) 0.0467(4) 0.0284(4) 0.0003(3) -0.0051(3) -0.0014(3)
N1 0.0359(5) 0.0675(6) 0.0326(4) 0.0078(4) -0.0028(3) -0.0011(4)
C1 0.0364(5) 0.0399(4) 0.0276(4) -0.0020(3) -0.0050(3) -0.0040(3)
C7 0.0298(4) 0.0428(4) 0.0264(4) -0.0024(3) -0.0039(3) -0.0009(3)
C8 0.0303(4) 0.0532(5) 0.0277(4) 0.0004(4) -0.0064(3) 0.0010(3)
C5 0.0504(6) 0.0447(5) 0.0280(4) -0.0071(4) -0.0060(4) -0.0014(3)
C2 0.0359(5) 0.0555(6) 0.0441(6) 0.0031(4) -0.0075(4) -0.0069(4)
C4 0.0665(7) 0.0492(6) 0.0359(5) -0.0016(5) -0.0195(5) 0.0031(4)
C3 0.0503(6) 0.0572(6) 0.0525(6) 0.0101(5) -0.0229(5) -0.0035(5)
C6 0.0644(8) 0.0813(9) 0.0321(5) -0.0120(7) 0.0054(5) 0.0029(5)

loop_
_atom_type_symbol
_atom_type_description
_atom_type_scat_dispersion_real
_atom_type_scat_dispersion_imag
_atom_type_scat_source
C C 0.0033 0.0016 'International Tables Vol C Tables 4.2.6.8 and 6.1.1.4'
H H 0 0 'International Tables Vol C Tables 4.2.6.8 and 6.1.1.4'
O O 0.0106 0.006 'International Tables Vol C Tables 4.2.6.8 and 6.1.1.4'
N N 0.0061 0.0033 'International Tables Vol C Tables 4.2.6.8 and 6.1.1.4'

loop_
_geom_angle_atom_site_label_1
_geom_angle_atom_site_label_2
_geom_angle_atom_site_label_3
_geom_angle_site_symmetry_1
_geom_angle_site_symmetry_3
_geom_angle
_geom_angle_publ_flag
H3A O3 H3B . . 103.8(18) ?
C1 N2 C2 . . 123.19(8) ?
C1 N2 H2A . . 118.1(10) ?
C2 N2 H2A . . 118.7(10) ?
C1 N1 H1B . . 118.3(10) ?
C1 N1 H1A . . 122.6(10) ?
H1B N1 H1A . . 119.0(15) ?
N1 C1 N2 . . 117.74(8) ?
N1 C1 C5 . . 123.53(9) ?
N2 C1 C5 . . 118.73(9) ?
O2 C7 O1 . . 124.41(8) ?
O2 C7 C8 . . 117.18(8) ?
O1 C7 C8 . . 118.41(8) ?
C8 C8 C7 2_667 . 124.23(10) ?
C8 C8 H8 2_667 . 121.5(9) ?
C7 C8 H8 . . 114.2(9) ?
C4 C5 C1 . . 117.16(10) ?
C4 C5 C6 . . 123.52(10) ?
C1 C5 C6 . . 119.32(10) ?
C3 C2 N2 . . 120.28(10) ?
C3 C2 H2 . . 124.2(11) ?
N2 C2 H2 . . 115.5(11) ?
C5 C4 C3 . . 122.70(10) ?
C5 C4 H4 . . 118.4(11) ?
C3 C4 H4 . . 118.9(11) ?
C2 C3 C4 . . 117.91(10) ?
C2 C3 H3 . . 117.8(11) ?
C4 C3 H3 . . 124.2(11) ?
C5 C6 H6A . . 111.3(14) ?
C5 C6 H6C . . 112.2(14) ?
H6A C6 H6C . . 104.2(18) ?
C5 C6 H6B . . 111.1(14) ?
H6A C6 H6B . . 104.8(18) ?
H6C C6 H6B . . 112.8(19) ?

loop_
_geom_bond_atom_site_label_1
_geom_bond_atom_site_label_2
_geom_bond_site_symmetry_2
_geom_bond_distance
_geom_bond_publ_flag
O1 C7 . 1.2535(11) ?
O2 C7 . 1.2529(11) ?
O3 H3A . 0.90(2) ?
O3 H3B . 0.93(2) ?
N2 C1 . 1.3438(12) ?
N2 C2 . 1.3565(13) ?
N2 H2A . 0.974(17) ?
N1 C1 . 1.3339(12) ?
N1 H1B . 0.920(17) ?
N1 H1A . 0.863(18) ?
C1 C5 . 1.4236(13) ?
C7 C8 . 1.5022(12) ?
C8 C8 2_667 1.3112(18) ?
C8 H8 . 0.981(18) ?
C5 C4 . 1.3662(16) ?
C5 C6 . 1.4971(16) ?
C2 C3 . 1.3530(17) ?
C2 H2 . 0.94(2) ?
C4 C3 . 1.4012(19) ?
C4 H4 . 0.984(19) ?
C3 H3 . 0.942(19) ?
C6 H6A . 0.93(2) ?
C6 H6C . 0.95(2) ?
C6 H6B . 1.01(2) ?

loop_
_geom_hbond_atom_site_label_D
_geom_hbond_atom_site_label_H
_geom_hbond_atom_site_label_A
_geom_hbond_site_symmetry_A
_geom_hbond_distance_DH
_geom_hbond_distance_HA
_geom_hbond_distance_DA
_geom_hbond_angle_DHA
_geom_hbond_publ_flag
N1 H1A O2 2_566 0.86(19) 2.16(19) 2.96(13) 154.5(14) yes
N1 H1B O2 . 0.92(17) 1.98(17) 2.90(12) 174.3(14) yes
N2 H2A O1 . 0.97(17) 1.70(18) 2.67(10) 173.2(14) yes
O3 H3A O1 . 0.90(2) 1.92(2) 2.79(13) 165.0(18) yes
O3 H3B O2 1_655 0.93(2) 1.95(3) 2.85(14) 165(2) yes
C2 H2 O3 . 0.94(2) 2.55(19) 3.40(16) 149.1(15) yes
C3 H3 O3 2_756 0.95(2) 2.46(18) 3.35(17) 156.1(15) yes

loop_
_geom_torsion_atom_site_label_1
_geom_torsion_atom_site_label_2
_geom_torsion_atom_site_label_3
_geom_torsion_atom_site_label_4
_geom_torsion_site_symmetry_1
_geom_torsion_site_symmetry_2
_geom_torsion_site_symmetry_3
_geom_torsion_site_symmetry_4
_geom_torsion
_geom_torsion_publ_flag
C2 N2 C1 N1 . . . . 178.78(9) ?
C2 N2 C1 C5 . . . . -0.67(14) ?
O2 C7 C8 C8 . . . 2_667 173.25(13) ?
O1 C7 C8 C8 . . . 2_667 -6.09(18) ?
N1 C1 C5 C4 . . . . -177.84(10) ?
N2 C1 C5 C4 . . . . 1.58(14) ?
N1 C1 C5 C6 . . . . 2.41(16) ?
N2 C1 C5 C6 . . . . -178.18(10) ?
C1 N2 C2 C3 . . . . -0.37(16) ?
C1 C5 C4 C3 . . . . -1.54(17) ?
C6 C5 C4 C3 . . . . 178.20(12) ?
N2 C2 C3 C4 . . . . 0.45(18) ?
C5 C4 C3 C2 . . . . 0.54(19) ?
